data_4131210
loop_
_publ_author_name
'Sato, Hiroki'
'Bender, Matthias'
'Chen, Weijie'
'Krische, Michael J.'

_publ_section_title
;
 Diols, \a-Ketols, and Diones as 2<sub>2\p</sub> Components in [2+2+2]
 Cycloadditions of 1,6-Diynes via Ruthenium(0)-Catalyzed Transfer
 Hydrogenation.
;
_journal_issue 50
_journal_name_full 'Journal of the American Chemical Society'
_journal_page_first 16244
_journal_page_last 16247
_journal_paper_doi 10.1021/jacs.6b11746
_journal_volume 138
_journal_year 2016
_chemical_formula_moiety 'C30 H32 O6'
_chemical_formula_sum 'C30 H32 O6'
_chemical_formula_weight 488.55
_space_group_crystal_system triclinic
_space_group_IT_number 2
_space_group_name_Hall '-P 1'
_space_group_name_H-M_alt 'P -1'
_atom_sites_solution_hydrogens mixed
_audit_creation_method SHELXL-2014/7
_cell_angle_alpha 81.460(3)
_cell_angle_beta 84.332(4)
_cell_angle_gamma 73.752(3)
_cell_formula_units_Z 4
_cell_length_a 12.0712(18)
_cell_length_b 13.679(2)
_cell_length_c 15.741(2)
_cell_measurement_reflns_used 6015
_cell_measurement_temperature 100(2)
_cell_measurement_theta_max 27.8
_cell_measurement_theta_min 1.59
_cell_volume 2463.2(6)
_computing_cell_refinement 'CrystalClear (Rigaku Inc., 2008)'
_computing_data_collection 'CrystalClear (Rigaku Inc., 2008)'
_computing_data_reduction 'CrystalClear (Rigaku Inc., 2008)'
_computing_molecular_graphics 'XP SHELXTL/PC, Siemens Analytical'
_computing_publication_material 'XP SHELXTL/PC, Siemens Analytical'
_computing_structure_refinement 'SHELXL-2014/7 (Sheldrick, 2015)'
_computing_structure_solution
;

Sir2004.  Burla M.C., Caliandro, R., Camalli M., Carrozzini, B., Cascarano G.L., 
De Caro, L., Giacovazzo C., Polidori G., Spagna R. 
;
_diffrn_ambient_temperature 100(2)
_diffrn_measured_fraction_theta_full 0.998
_diffrn_measured_fraction_theta_max 0.996
_diffrn_measurement_device_type 'Rigaku SCX-Mini with Mercury 2+ CCD'
_diffrn_measurement_method \w-scans
_diffrn_radiation_type MoK\a
_diffrn_radiation_wavelength 0.71073
_diffrn_reflns_av_R_equivalents 0.0620
_diffrn_reflns_av_unetI/netI 0.0480
_diffrn_reflns_Laue_measured_fraction_full 0.998
_diffrn_reflns_Laue_measured_fraction_max 0.996
_diffrn_reflns_limit_h_max 15
_diffrn_reflns_limit_h_min -15
_diffrn_reflns_limit_k_max 17
_diffrn_reflns_limit_k_min -17
_diffrn_reflns_limit_l_max 20
_diffrn_reflns_limit_l_min -20
_diffrn_reflns_number 51448
_diffrn_reflns_point_group_measured_fraction_full 0.998
_diffrn_reflns_point_group_measured_fraction_max 0.996
_diffrn_reflns_theta_full 25.242
_diffrn_reflns_theta_max 27.481
_diffrn_reflns_theta_min 2.998
_diffrn_source 'sealed tube'
_exptl_absorpt_coefficient_mu 0.091
_exptl_absorpt_correction_T_max 1.00
_exptl_absorpt_correction_T_min 0.771
_exptl_absorpt_correction_type multi-scan
_exptl_absorpt_process_details
;
Abscor. T. Higashi (2001). The Rigaku Corporation, Tokyo, Japan.
;
_exptl_crystal_colour colorless
_exptl_crystal_density_diffrn 1.317
_exptl_crystal_description prism
_exptl_crystal_F_000 1040
_exptl_crystal_size_max 0.250
_exptl_crystal_size_mid 0.180
_exptl_crystal_size_min 0.140
_refine_diff_density_max 0.365
_refine_diff_density_min -0.234
_refine_diff_density_rms 0.052
_refine_ls_extinction_method none
_refine_ls_goodness_of_fit_ref 1.045
_refine_ls_hydrogen_treatment mixed
_refine_ls_matrix_type full
_refine_ls_number_parameters 680
_refine_ls_number_reflns 11248
_refine_ls_number_restraints 32
_refine_ls_restrained_S_all 1.044
_refine_ls_R_factor_all 0.0730
_refine_ls_R_factor_gt 0.0521
_refine_ls_shift/su_max 0.035
_refine_ls_shift/su_mean 0.002
_refine_ls_structure_factor_coef Fsqd
_refine_ls_weighting_details 'w=1/[\s^2^(Fo^2^)+(0.0475P)^2^+1.3113P] where P=(Fo^2^+2Fc^2^)/3'
_refine_ls_weighting_scheme calc
_refine_ls_wR_factor_gt 0.1170
_refine_ls_wR_factor_ref 0.1268
_reflns_Friedel_coverage 0.000
_reflns_number_gt 8652
_reflns_number_total 11248
_reflns_threshold_expression 'I > 2\s(I)'
_cod_data_source_file ja6b11746_si_003.cif
_cod_data_source_block shelx
_cod_database_code 4131210
_shelx_shelxl_version_number 2014/7
_shelx_space_group_comment
;
The symmetry employed for this shelxl refinement is uniquely defined
by the following loop, which should always be used as a source of
symmetry information in preference to the above space-group names.
They are only intended as comments.
;
_shelx_estimated_absorpt_t_min 0.978
_shelx_estimated_absorpt_t_max 0.987

loop_
_space_group_symop_operation_xyz
'x, y, z'
'-x, -y, -z'

loop_
_atom_site_label
_atom_site_type_symbol
_atom_site_fract_x
_atom_site_fract_y
_atom_site_fract_z
_atom_site_U_iso_or_equiv
_atom_site_adp_type
_atom_site_occupancy
_atom_site_site_symmetry_order
_atom_site_calc_flag
_atom_site_refinement_flags_posn
_atom_site_refinement_flags_adp
_atom_site_refinement_flags_occupancy
_atom_site_disorder_assembly
_atom_site_disorder_group
C1 C 0.16575(13) 0.58572(12) 0.77523(10) 0.0155(3) Uani 1 1 d . . . . .
C2 C 0.28379(14) 0.52641(13) 0.81354(10) 0.0173(3) Uani 1 1 d . . . . .
H2A H 0.3322 0.5736 0.8157 0.021 Uiso 1 1 calc R U . . .
H2B H 0.2718 0.4923 0.8724 0.021 Uiso 1 1 calc R U . . .
C3 C 0.34060(13) 0.44720(12) 0.75249(10) 0.0148(3) Uani 1 1 d . . . . .
C4 C 0.43942(13) 0.37080(12) 0.75967(10) 0.0147(3) Uani 1 1 d . . . . .
C5 C 0.48302(13) 0.31237(12) 0.68190(10) 0.0147(3) Uani 1 1 d . . . . .
C6 C 0.56192(14) 0.36429(13) 0.61733(10) 0.0175(3) Uani 1 1 d . . . . .
H6A H 0.5431 0.4385 0.6224 0.021 Uiso 1 1 calc R U . . .
H6B H 0.6442 0.3328 0.6292 0.021 Uiso 1 1 calc R U . . .
C7 C 0.53947(15) 0.34801(13) 0.52600(11) 0.0196(4) Uani 1 1 d . . . . .
H7A H 0.5035 0.4144 0.4920 0.024 Uiso 1 1 calc R U . . .
H7B H 0.6125 0.3143 0.4952 0.024 Uiso 1 1 calc R U . . .
C8 C 0.45721(14) 0.27900(12) 0.54055(10) 0.0165(3) Uani 1 1 d . . . . .
H8A H 0.5009 0.2056 0.5467 0.020 Uiso 1 1 calc R U . . .
H8B H 0.4063 0.2929 0.4921 0.020 Uiso 1 1 calc R U . . .
C9 C 0.38656(14) 0.30695(12) 0.62423(10) 0.0156(3) Uani 1 1 d . . . . .
C10 C 0.29533(13) 0.41077(12) 0.61181(10) 0.0145(3) Uani 1 1 d . . . . .
C11 C 0.27618(13) 0.47270(12) 0.67369(10) 0.0148(3) Uani 1 1 d . . . . .
C12 C 0.18644(14) 0.57483(12) 0.67745(10) 0.0158(3) Uani 1 1 d . . . . .
H12A H 0.1142 0.5747 0.6527 0.019 Uiso 1 1 calc R U . . .
H12B H 0.2156 0.6316 0.6456 0.019 Uiso 1 1 calc R U . . .
C13 C 0.51288(14) 0.35120(12) 0.83457(10) 0.0162(3) Uani 1 1 d . . . . .
C14 C 0.46577(15) 0.34131(13) 0.91932(11) 0.0195(3) Uani 1 1 d . . . . .
H14 H 0.3868 0.3416 0.9293 0.023 Uiso 1 1 calc R U . . .
C15 C 0.53202(16) 0.33108(14) 0.98938(11) 0.0241(4) Uani 1 1 d . . . . .
H15 H 0.4979 0.3249 1.0463 0.029 Uiso 1 1 calc R U . . .
C16 C 0.64818(16) 0.32982(13) 0.97621(12) 0.0247(4) Uani 1 1 d . . . . .
H16 H 0.6933 0.3244 1.0237 0.030 Uiso 1 1 calc R U . . .
C17 C 0.69737(15) 0.33659(13) 0.89236(12) 0.0226(4) Uani 1 1 d . . . . .
H17 H 0.7769 0.3347 0.8828 0.027 Uiso 1 1 calc R U . . .
C18 C 0.63122(14) 0.34615(13) 0.82252(11) 0.0191(3) Uani 1 1 d . . . . .
H18 H 0.6665 0.3493 0.7659 0.023 Uiso 1 1 calc R U . . .
C19 C 0.22633(13) 0.43865(12) 0.53391(10) 0.0158(3) Uani 1 1 d . . . . .
C20 C 0.17389(15) 0.37001(13) 0.50694(11) 0.0209(4) Uani 1 1 d . . . . .
H20 H 0.1838 0.3032 0.5377 0.025 Uiso 1 1 calc R U . . .
C21 C 0.10753(16) 0.39902(14) 0.43549(12) 0.0257(4) Uani 1 1 d . . . . .
H21 H 0.0719 0.3521 0.4181 0.031 Uiso 1 1 calc R U . . .
C22 C 0.09291(16) 0.49624(14) 0.38931(12) 0.0255(4) Uani 1 1 d . . . . .
H22 H 0.0469 0.5157 0.3408 0.031 Uiso 1 1 calc R U . . .
C23 C 0.14570(15) 0.56487(14) 0.41426(11) 0.0225(4) Uani 1 1 d . . . . .
H23 H 0.1369 0.6310 0.3825 0.027 Uiso 1 1 calc R U . . .
C24 C 0.21156(14) 0.53582(13) 0.48611(10) 0.0177(3) Uani 1 1 d . . . . .
H24 H 0.2473 0.5829 0.5031 0.021 Uiso 1 1 calc R U . . .
C25 C 0.07509(14) 0.53076(12) 0.81382(10) 0.0171(3) Uani 1 1 d . . . . .
C26 C -0.09133(16) 0.52976(14) 0.90533(13) 0.0287(4) Uani 1 1 d . . . . .
H26A H -0.0577 0.4667 0.9443 0.034 Uiso 1 1 calc R U . . .
H26B H -0.1260 0.5104 0.8581 0.034 Uiso 1 1 calc R U . . .
C27 C -0.18229(17) 0.60425(16) 0.95411(14) 0.0350(5) Uani 1 1 d . . . . .
H27A H -0.1479 0.6207 1.0021 0.052 Uiso 1 1 calc R U . . .
H27B H -0.2450 0.5732 0.9764 0.052 Uiso 1 1 calc R U . . .
H27C H -0.2131 0.6672 0.9155 0.052 Uiso 1 1 calc R U . . .
C28 C 0.12685(13) 0.69690(12) 0.79362(10) 0.0163(3) Uani 1 1 d . . . . .
C29 C -0.01190(16) 0.85750(13) 0.75756(12) 0.0227(4) Uani 1 1 d . . . . .
H29A H -0.0368 0.9015 0.7033 0.027 Uiso 1 1 calc R U . . .
H29B H 0.0424 0.8860 0.7829 0.027 Uiso 1 1 calc R U . . .
C30 C -0.11530(16) 0.85713(14) 0.81904(12) 0.0276(4) Uani 1 1 d . . . . .
H30A H -0.1663 0.8248 0.7954 0.041 Uiso 1 1 calc R U . . .
H30B H -0.1573 0.9279 0.8273 0.041 Uiso 1 1 calc R U . . .
H30C H -0.0897 0.8185 0.8745 0.041 Uiso 1 1 calc R U . . .
C31 C 0.35625(14) -0.10897(13) 0.71756(10) 0.0168(3) Uani 1 1 d . . . . .
C32 C 0.32838(14) -0.09654(12) 0.81444(10) 0.0171(3) Uani 1 1 d . . . . .
H32A H 0.2972 -0.1527 0.8450 0.020 Uiso 1 1 calc R U . . .
H32B H 0.3982 -0.0960 0.8423 0.020 Uiso 1 1 calc R U . . .
C33 C 0.23847(13) 0.00592(12) 0.81394(10) 0.0149(3) Uani 1 1 d . . . . .
C34 C 0.21707(13) 0.07174(12) 0.87269(10) 0.0148(3) Uani 1 1 d . . . . .
C35 C 0.12842(14) 0.17533(12) 0.85235(10) 0.0147(3) Uani 1 1 d . . . . .
C36 C 0.05753(14) 0.21540(12) 0.93245(10) 0.0164(3) Uani 1 1 d . . . . .
H36A H 0.1080 0.2084 0.9801 0.020 Uiso 1 1 calc R U . . .
H36B H 0.0141 0.2884 0.9196 0.020 Uiso 1 1 calc R U . . .
C37 C -0.02486(15) 0.14701(13) 0.95526(10) 0.0186(3) Uani 1 1 d . . . . .
H37A H -0.0984 0.1848 0.9831 0.022 Uiso 1 1 calc R U . . .
H37B H 0.0106 0.0850 0.9947 0.022 Uiso 1 1 calc R U . . .
C38 C -0.04595(14) 0.11727(13) 0.86764(10) 0.0171(3) Uani 1 1 d . . . . .
H38A H -0.0251 0.0417 0.8694 0.021 Uiso 1 1 calc R U . . .
H38B H -0.1283 0.1453 0.8547 0.021 Uiso 1 1 calc R U . . .
C39 C 0.03176(13) 0.16398(12) 0.79844(10) 0.0147(3) Uani 1 1 d . . . . .
C40 C 0.07759(14) 0.10109(12) 0.72382(10) 0.0151(3) Uani 1 1 d . . . . .
C41 C 0.17833(14) 0.02752(12) 0.73339(10) 0.0157(3) Uani 1 1 d . . . . .
C42 C 0.24160(14) -0.05143(13) 0.67398(11) 0.0184(3) Uani 1 1 d . . . . .
H42A H 0.2575 -0.0174 0.6159 0.022 Uiso 1 1 calc R U . . .
H42B H 0.1954 -0.0995 0.6689 0.022 Uiso 1 1 calc R U . . .
C43 C 0.28041(13) 0.05023(12) 0.95290(10) 0.0150(3) Uani 1 1 d . . . . .
C44 C 0.28980(14) -0.04262(13) 1.00704(10) 0.0173(3) Uani 1 1 d . . . . .
H44 H 0.2551 -0.0917 0.9924 0.021 Uiso 1 1 calc R U . . .
C45 C 0.34928(14) -0.06374(13) 1.08189(11) 0.0199(4) Uani 1 1 d . . . . .
H45 H 0.3554 -0.1271 1.1178 0.024 Uiso 1 1 calc R U . . .
C46 C 0.39977(14) 0.00806(14) 1.10408(11) 0.0224(4) Uani 1 1 d . . . . .
H46 H 0.4402 -0.0059 1.1552 0.027 Uiso 1 1 calc R U . . .
C47 C 0.39063(15) 0.10043(14) 1.05095(11) 0.0221(4) Uani 1 1 d . . . . .
H47 H 0.4252 0.1494 1.0660 0.027 Uiso 1 1 calc R U . . .
C48 C 0.33160(14) 0.12194(13) 0.97623(11) 0.0186(3) Uani 1 1 d . . . . .
H48 H 0.3258 0.1855 0.9407 0.022 Uiso 1 1 calc R U . . .
C49 C 0.00617(14) 0.12155(12) 0.64776(10) 0.0162(3) Uani 1 1 d . . . . .
C50 C -0.11206(14) 0.12585(13) 0.65870(11) 0.0199(4) Uani 1 1 d . . . . .
H50 H -0.1461 0.1149 0.7151 0.024 Uiso 1 1 calc R U . . .
C51 C -0.18001(15) 0.14593(13) 0.58837(12) 0.0229(4) Uani 1 1 d . . . . .
H51 H -0.2595 0.1475 0.5969 0.027 Uiso 1 1 calc R U . . .
C52 C -0.13132(16) 0.16383(14) 0.50529(12) 0.0252(4) Uani 1 1 d . . . . .
H52 H -0.1776 0.1781 0.4572 0.030 Uiso 1 1 calc R U . . .
C53 C -0.01463(16) 0.16070(14) 0.49337(11) 0.0246(4) Uani 1 1 d . . . . .
H53 H 0.0186 0.1734 0.4370 0.029 Uiso 1 1 calc R U . . .
C54 C 0.05363(15) 0.13906(13) 0.56383(11) 0.0204(4) Uani 1 1 d . . . . .
H54 H 0.1334 0.1361 0.5548 0.024 Uiso 1 1 calc R U . . .
C55 C 0.45201(14) -0.05837(12) 0.68133(10) 0.0172(3) Uani 1 1 d . . . . .
C56 C 0.60164(15) -0.05824(15) 0.57071(12) 0.0266(4) Uani 1 1 d . . . . .
H56A H 0.5826 0.0170 0.5705 0.032 Uiso 1 1 calc R U . . .
H56B H 0.6179 -0.0729 0.5103 0.032 Uiso 1 1 calc R U . . .
C57 C 0.70763(16) -0.10886(17) 0.62038(14) 0.0349(5) Uani 1 1 d . . . . .
H57A H 0.6922 -0.0934 0.6799 0.052 Uiso 1 1 calc R U . . .
H57B H 0.7723 -0.0828 0.5937 0.052 Uiso 1 1 calc R U . . .
H57C H 0.7273 -0.1833 0.6199 0.052 Uiso 1 1 calc R U . . .
C58 C 0.39657(14) -0.22189(13) 0.70413(11) 0.0184(3) Uani 1 1 d . . . . .
C59 C 0.5589(2) -0.36973(17) 0.72085(17) 0.0223(5) Uani 0.81 1 d D U P A 1
H59A H 0.5757 -0.3681 0.6579 0.027 Uiso 0.81 1 calc R U P A 1
H59B H 0.5123 -0.4189 0.7403 0.027 Uiso 0.81 1 calc R U P A 1
C60 C 0.6691(2) -0.40093(18) 0.76628(18) 0.0301(5) Uani 0.81 1 d D U P A 1
H60A H 0.7131 -0.3503 0.7479 0.045 Uiso 0.81 1 calc R U P A 1
H60B H 0.7151 -0.4684 0.7521 0.045 Uiso 0.81 1 calc R U P A 1
H60C H 0.6513 -0.4045 0.8286 0.045 Uiso 0.81 1 calc R U P A 1
C59A C 0.5353(9) -0.3836(10) 0.7542(8) 0.029(3) Uiso 0.19 1 d D U P A 2
H59C H 0.5364 -0.4133 0.8156 0.035 Uiso 0.19 1 calc R U P A 2
H59D H 0.4892 -0.4144 0.7228 0.035 Uiso 0.19 1 calc R U P A 2
C60A C 0.6540(10) -0.3911(10) 0.7128(9) 0.044(3) Uiso 0.19 1 d D U P A 2
H60D H 0.6481 -0.3552 0.6541 0.066 Uiso 0.19 1 calc R U P A 2
H60E H 0.6958 -0.4634 0.7111 0.066 Uiso 0.19 1 calc R U P A 2
H60F H 0.6959 -0.3595 0.7462 0.066 Uiso 0.19 1 calc R U P A 2
O1 O 0.54899(10) 0.20911(9) 0.70914(8) 0.0184(3) Uani 1 1 d . . . . .
O2 O 0.33490(10) 0.22515(9) 0.65595(8) 0.0199(3) Uani 1 1 d . . . . .
O3 O 0.07325(11) 0.44838(9) 0.79537(9) 0.0278(3) Uani 1 1 d . . . . .
O4 O -0.00112(11) 0.58030(10) 0.87018(8) 0.0271(3) Uani 1 1 d . . . . .
O5 O 0.16232(11) 0.72987(9) 0.84932(8) 0.0245(3) Uani 1 1 d . . . . .
O6 O 0.04621(10) 0.75272(9) 0.73974(7) 0.0203(3) Uani 1 1 d . . . . .
O7 O 0.19207(10) 0.24426(10) 0.80726(8) 0.0192(3) Uani 1 1 d . . . . .
O8 O -0.03638(10) 0.26537(9) 0.76749(8) 0.0190(3) Uani 1 1 d . . . . .
O9 O 0.47735(11) 0.00662(9) 0.71301(8) 0.0242(3) Uani 1 1 d . . . . .
O10 O 0.50304(10) -0.09485(10) 0.60811(8) 0.0239(3) Uani 1 1 d . . . . .
O11 O 0.34756(10) -0.26581(9) 0.66601(8) 0.0240(3) Uani 1 1 d . . . . .
O12 O 0.49610(11) -0.26696(9) 0.74229(9) 0.0289(3) Uani 1 1 d . . . . .
H2O H 0.2964(18) 0.2374(15) 0.7020(14) 0.024(5) Uiso 1 1 d . . . . .
H7O H 0.1533(18) 0.3010(16) 0.8100(13) 0.023(6) Uiso 1 1 d . . . . .
H8O H 0.006(2) 0.293(2) 0.7358(16) 0.052(8) Uiso 1 1 d . . . . .
H1O H 0.505(2) 0.170(2) 0.7148(16) 0.053(8) Uiso 1 1 d . . . . .

loop_
_atom_site_aniso_label
_atom_site_aniso_U_11
_atom_site_aniso_U_22
_atom_site_aniso_U_33
_atom_site_aniso_U_23
_atom_site_aniso_U_13
_atom_site_aniso_U_12
C1 0.0145(8) 0.0160(8) 0.0160(8) -0.0037(6) -0.0007(6) -0.0033(6)
C2 0.0158(8) 0.0188(8) 0.0160(8) -0.0046(6) -0.0026(6) -0.0010(7)
C3 0.0155(8) 0.0152(8) 0.0151(8) -0.0033(6) -0.0006(6) -0.0058(6)
C4 0.0146(8) 0.0142(8) 0.0157(8) -0.0011(6) 0.0001(6) -0.0052(6)
C5 0.0144(8) 0.0121(7) 0.0155(8) -0.0010(6) -0.0003(6) -0.0011(6)
C6 0.0155(8) 0.0185(8) 0.0186(8) -0.0038(7) 0.0022(6) -0.0053(7)
C7 0.0217(9) 0.0204(8) 0.0175(8) -0.0035(7) 0.0016(7) -0.0074(7)
C8 0.0163(8) 0.0152(8) 0.0174(8) -0.0045(6) -0.0001(6) -0.0023(6)
C9 0.0169(8) 0.0130(8) 0.0167(8) -0.0017(6) 0.0001(6) -0.0041(6)
C10 0.0132(7) 0.0149(8) 0.0153(8) -0.0016(6) -0.0002(6) -0.0038(6)
C11 0.0123(7) 0.0142(8) 0.0181(8) -0.0016(6) -0.0003(6) -0.0042(6)
C12 0.0152(8) 0.0153(8) 0.0160(8) -0.0035(6) -0.0023(6) -0.0015(6)
C13 0.0177(8) 0.0114(7) 0.0180(8) -0.0011(6) -0.0026(6) -0.0013(6)
C14 0.0191(8) 0.0174(8) 0.0196(8) -0.0014(7) -0.0007(7) -0.0019(7)
C15 0.0290(10) 0.0227(9) 0.0174(8) -0.0029(7) -0.0023(7) -0.0013(8)
C16 0.0276(10) 0.0207(9) 0.0246(9) -0.0047(7) -0.0127(8) 0.0001(7)
C17 0.0182(8) 0.0195(9) 0.0297(10) -0.0033(7) -0.0060(7) -0.0027(7)
C18 0.0162(8) 0.0189(8) 0.0203(8) -0.0021(7) -0.0010(7) -0.0021(7)
C19 0.0127(7) 0.0185(8) 0.0157(8) -0.0054(6) 0.0011(6) -0.0025(6)
C20 0.0207(9) 0.0182(8) 0.0238(9) -0.0041(7) -0.0035(7) -0.0038(7)
C21 0.0239(9) 0.0263(10) 0.0303(10) -0.0111(8) -0.0081(8) -0.0064(8)
C22 0.0236(9) 0.0310(10) 0.0219(9) -0.0055(8) -0.0097(7) -0.0036(8)
C23 0.0226(9) 0.0228(9) 0.0196(8) 0.0004(7) -0.0031(7) -0.0031(7)
C24 0.0165(8) 0.0206(8) 0.0170(8) -0.0055(7) 0.0002(6) -0.0052(7)
C25 0.0177(8) 0.0149(8) 0.0171(8) -0.0012(6) -0.0025(6) -0.0015(6)
C26 0.0235(9) 0.0246(10) 0.0384(11) -0.0055(8) 0.0095(8) -0.0100(8)
C27 0.0292(11) 0.0330(11) 0.0432(12) -0.0118(9) 0.0133(9) -0.0109(9)
C28 0.0136(8) 0.0176(8) 0.0174(8) -0.0030(6) 0.0021(6) -0.0045(6)
C29 0.0272(9) 0.0123(8) 0.0255(9) -0.0048(7) 0.0015(7) 0.0003(7)
C30 0.0247(9) 0.0252(10) 0.0306(10) -0.0093(8) 0.0025(8) -0.0015(8)
C31 0.0156(8) 0.0185(8) 0.0165(8) -0.0052(6) -0.0023(6) -0.0030(7)
C32 0.0160(8) 0.0181(8) 0.0168(8) -0.0029(6) -0.0018(6) -0.0035(7)
C33 0.0127(7) 0.0161(8) 0.0156(8) -0.0008(6) -0.0006(6) -0.0042(6)
C34 0.0135(7) 0.0149(8) 0.0167(8) -0.0012(6) -0.0002(6) -0.0054(6)
C35 0.0164(8) 0.0133(8) 0.0148(8) -0.0001(6) -0.0025(6) -0.0053(6)
C36 0.0170(8) 0.0146(8) 0.0170(8) -0.0034(6) -0.0015(6) -0.0026(6)
C37 0.0206(8) 0.0188(8) 0.0166(8) -0.0025(7) 0.0010(7) -0.0061(7)
C38 0.0170(8) 0.0176(8) 0.0176(8) -0.0036(6) 0.0011(6) -0.0058(7)
C39 0.0152(8) 0.0121(7) 0.0155(8) -0.0002(6) -0.0032(6) -0.0016(6)
C40 0.0163(8) 0.0155(8) 0.0141(8) -0.0016(6) -0.0015(6) -0.0052(6)
C41 0.0156(8) 0.0167(8) 0.0152(8) -0.0032(6) -0.0005(6) -0.0047(6)
C42 0.0151(8) 0.0219(9) 0.0175(8) -0.0053(7) -0.0029(6) -0.0019(7)
C43 0.0120(7) 0.0181(8) 0.0143(8) -0.0046(6) 0.0004(6) -0.0022(6)
C44 0.0149(8) 0.0187(8) 0.0179(8) -0.0045(7) 0.0004(6) -0.0033(7)
C45 0.0180(8) 0.0197(8) 0.0181(8) -0.0014(7) -0.0013(7) 0.0010(7)
C46 0.0170(8) 0.0303(10) 0.0176(8) -0.0078(7) -0.0044(7) 0.0011(7)
C47 0.0184(8) 0.0256(9) 0.0248(9) -0.0117(7) -0.0024(7) -0.0052(7)
C48 0.0167(8) 0.0174(8) 0.0218(8) -0.0045(7) -0.0008(7) -0.0037(7)
C49 0.0186(8) 0.0131(8) 0.0168(8) -0.0027(6) -0.0038(6) -0.0027(6)
C50 0.0191(8) 0.0184(8) 0.0220(9) -0.0024(7) -0.0028(7) -0.0041(7)
C51 0.0188(8) 0.0199(9) 0.0300(10) -0.0071(7) -0.0073(7) -0.0011(7)
C52 0.0284(10) 0.0215(9) 0.0246(9) -0.0075(7) -0.0137(8) 0.0012(8)
C53 0.0304(10) 0.0247(9) 0.0167(8) -0.0042(7) -0.0043(7) -0.0026(8)
C54 0.0200(8) 0.0215(9) 0.0187(8) -0.0034(7) -0.0020(7) -0.0035(7)
C55 0.0150(8) 0.0164(8) 0.0178(8) -0.0023(6) -0.0037(6) 0.0006(6)
C56 0.0221(9) 0.0329(10) 0.0252(9) -0.0021(8) 0.0031(7) -0.0104(8)
C57 0.0207(9) 0.0425(12) 0.0374(11) -0.0018(9) 0.0028(8) -0.0053(9)
C58 0.0180(8) 0.0203(8) 0.0173(8) -0.0049(7) 0.0014(6) -0.0051(7)
C59 0.0249(12) 0.0132(11) 0.0266(13) -0.0039(10) 0.0000(10) -0.0015(9)
C60 0.0246(12) 0.0214(12) 0.0401(15) -0.0059(11) -0.0039(11) 0.0027(10)
O1 0.0169(6) 0.0130(6) 0.0231(6) -0.0008(5) -0.0030(5) -0.0005(5)
O2 0.0212(6) 0.0172(6) 0.0218(6) -0.0021(5) 0.0030(5) -0.0080(5)
O3 0.0290(7) 0.0191(6) 0.0367(8) -0.0093(6) 0.0060(6) -0.0086(5)
O4 0.0243(7) 0.0246(7) 0.0343(7) -0.0120(6) 0.0120(6) -0.0103(5)
O5 0.0243(7) 0.0244(7) 0.0268(7) -0.0108(5) -0.0040(5) -0.0052(5)
O6 0.0225(6) 0.0143(6) 0.0213(6) -0.0048(5) -0.0018(5) 0.0010(5)
O7 0.0194(6) 0.0151(6) 0.0230(6) 0.0000(5) 0.0003(5) -0.0062(5)
O8 0.0181(6) 0.0148(6) 0.0214(6) 0.0005(5) -0.0041(5) -0.0003(5)
O9 0.0258(7) 0.0207(6) 0.0286(7) -0.0072(5) -0.0025(5) -0.0080(5)
O10 0.0217(6) 0.0302(7) 0.0225(6) -0.0095(5) 0.0044(5) -0.0101(5)
O11 0.0244(6) 0.0237(6) 0.0271(7) -0.0105(5) -0.0016(5) -0.0080(5)
O12 0.0278(7) 0.0166(6) 0.0416(8) -0.0101(6) -0.0154(6) 0.0028(5)

loop_
_atom_type_symbol
_atom_type_description
_atom_type_scat_dispersion_real
_atom_type_scat_dispersion_imag
_atom_type_scat_source
C C 0.0033 0.0016 'International Tables Vol C Tables 4.2.6.8 and 6.1.1.4'
H H 0.0000 0.0000 'International Tables Vol C Tables 4.2.6.8 and 6.1.1.4'
O O 0.0106 0.0060 'International Tables Vol C Tables 4.2.6.8 and 6.1.1.4'

loop_
_geom_angle_atom_site_label_1
_geom_angle_atom_site_label_2
_geom_angle_atom_site_label_3
_geom_angle
C25 C1 C28 109.49(13)
C25 C1 C12 108.76(13)
C28 C1 C12 113.32(13)
C25 C1 C2 108.51(13)
C28 C1 C2 112.30(13)
C12 C1 C2 104.25(12)
C3 C2 C1 104.93(13)
C3 C2 H2A 110.8
C1 C2 H2A 110.8
C3 C2 H2B 110.8
C1 C2 H2B 110.8
H2A C2 H2B 108.8
C4 C3 C11 121.67(14)
C4 C3 C2 129.28(14)
C11 C3 C2 108.73(13)
C3 C4 C13 122.55(14)
C3 C4 C5 117.13(14)
C13 C4 C5 119.86(13)
O1 C5 C4 110.43(12)
O1 C5 C6 107.68(12)
C4 C5 C6 112.05(13)
O1 C5 C9 108.14(12)
C4 C5 C9 115.18(13)
C6 C5 C9 102.86(12)
C7 C6 C5 107.06(13)
C7 C6 H6A 110.3
C5 C6 H6A 110.3
C7 C6 H6B 110.3
C5 C6 H6B 110.3
H6A C6 H6B 108.6
C8 C7 C6 104.97(13)
C8 C7 H7A 110.8
C6 C7 H7A 110.8
C8 C7 H7B 110.8
C6 C7 H7B 110.8
H7A C7 H7B 108.8
C7 C8 C9 104.46(13)
C7 C8 H8A 110.9
C9 C8 H8A 110.9
C7 C8 H8B 110.9
C9 C8 H8B 110.9
H8A C8 H8B 108.9
O2 C9 C10 111.56(13)
O2 C9 C8 107.15(13)
C10 C9 C8 112.68(13)
O2 C9 C5 112.96(13)
C10 C9 C5 110.59(13)
C8 C9 C5 101.48(12)
C11 C10 C19 121.58(14)
C11 C10 C9 118.78(14)
C19 C10 C9 119.57(13)
C10 C11 C3 123.37(14)
C10 C11 C12 127.78(15)
C3 C11 C12 108.82(13)
C11 C12 C1 104.27(13)
C11 C12 H12A 110.9
C1 C12 H12A 110.9
C11 C12 H12B 110.9
C1 C12 H12B 110.9
H12A C12 H12B 108.9
C14 C13 C18 117.54(15)
C14 C13 C4 121.35(15)
C18 C13 C4 121.06(14)
C15 C14 C13 121.55(16)
C15 C14 H14 119.2
C13 C14 H14 119.2
C16 C15 C14 120.14(16)
C16 C15 H15 119.9
C14 C15 H15 119.9
C15 C16 C17 119.09(16)
C15 C16 H16 120.5
C17 C16 H16 120.5
C18 C17 C16 120.66(16)
C18 C17 H17 119.7
C16 C17 H17 119.7
C17 C18 C13 120.95(16)
C17 C18 H18 119.5
C13 C18 H18 119.5
C20 C19 C24 118.21(15)
C20 C19 C10 121.69(15)
C24 C19 C10 120.09(14)
C21 C20 C19 120.46(16)
C21 C20 H20 119.8
C19 C20 H20 119.8
C22 C21 C20 120.49(16)
C22 C21 H21 119.8
C20 C21 H21 119.8
C21 C22 C23 119.91(16)
C21 C22 H22 120.0
C23 C22 H22 120.0
C22 C23 C24 119.47(16)
C22 C23 H23 120.3
C24 C23 H23 120.3
C23 C24 C19 121.45(16)
C23 C24 H24 119.3
C19 C24 H24 119.3
O3 C25 O4 122.70(16)
O3 C25 C1 122.99(15)
O4 C25 C1 114.32(14)
O4 C26 C27 107.89(15)
O4 C26 H26A 110.1
C27 C26 H26A 110.1
O4 C26 H26B 110.1
C27 C26 H26B 110.1
H26A C26 H26B 108.4
C26 C27 H27A 109.5
C26 C27 H27B 109.5
H27A C27 H27B 109.5
C26 C27 H27C 109.5
H27A C27 H27C 109.5
H27B C27 H27C 109.5
O5 C28 O6 124.80(15)
O5 C28 C1 124.86(15)
O6 C28 C1 110.33(13)
O6 C29 C30 109.78(14)
O6 C29 H29A 109.7
C30 C29 H29A 109.7
O6 C29 H29B 109.7
C30 C29 H29B 109.7
H29A C29 H29B 108.2
C29 C30 H30A 109.5
C29 C30 H30B 109.5
H30A C30 H30B 109.5
C29 C30 H30C 109.5
H30A C30 H30C 109.5
H30B C30 H30C 109.5
C58 C31 C55 108.33(13)
C58 C31 C32 111.18(13)
C55 C31 C32 110.08(13)
C58 C31 C42 112.57(13)
C55 C31 C42 110.01(13)
C32 C31 C42 104.65(13)
C33 C32 C31 103.84(13)
C33 C32 H32A 111.0
C31 C32 H32A 111.0
C33 C32 H32B 111.0
C31 C32 H32B 111.0
H32A C32 H32B 109.0
C34 C33 C41 123.29(14)
C34 C33 C32 128.07(15)
C41 C33 C32 108.56(13)
C33 C34 C43 122.86(14)
C33 C34 C35 117.44(14)
C43 C34 C35 119.61(13)
O7 C35 C34 106.31(12)
O7 C35 C36 113.13(13)
C34 C35 C36 113.04(13)
O7 C35 C39 112.61(12)
C34 C35 C39 110.56(12)
C36 C35 C39 101.31(12)
C37 C36 C35 103.86(13)
C37 C36 H36A 111.0
C35 C36 H36A 111.0
C37 C36 H36B 111.0
C35 C36 H36B 111.0
H36A C36 H36B 109.0
C36 C37 C38 104.94(13)
C36 C37 H37A 110.8
C38 C37 H37A 110.8
C36 C37 H37B 110.8
C38 C37 H37B 110.8
H37A C37 H37B 108.8
C39 C38 C37 106.51(13)
C39 C38 H38A 110.4
C37 C38 H38A 110.4
C39 C38 H38B 110.4
C37 C38 H38B 110.4
H38A C38 H38B 108.6
O8 C39 C40 110.59(13)
O8 C39 C38 106.52(13)
C40 C39 C38 114.50(13)
O8 C39 C35 108.17(12)
C40 C39 C35 113.89(13)
C38 C39 C35 102.57(12)
C41 C40 C49 124.64(14)
C41 C40 C39 117.04(14)
C49 C40 C39 118.26(13)
C40 C41 C33 121.30(14)
C40 C41 C42 129.47(15)
C33 C41 C42 108.93(13)
C41 C42 C31 104.71(13)
C41 C42 H42A 110.8
C31 C42 H42A 110.8
C41 C42 H42B 110.8
C31 C42 H42B 110.8
H42A C42 H42B 108.9
C48 C43 C44 118.51(15)
C48 C43 C34 121.08(15)
C44 C43 C34 120.42(14)
C45 C44 C43 120.90(15)
C45 C44 H44 119.5
C43 C44 H44 119.5
C44 C45 C46 119.91(16)
C44 C45 H45 120.0
C46 C45 H45 120.0
C47 C46 C45 119.60(16)
C47 C46 H46 120.2
C45 C46 H46 120.2
C48 C47 C46 120.80(16)
C48 C47 H47 119.6
C46 C47 H47 119.6
C47 C48 C43 120.28(16)
C47 C48 H48 119.9
C43 C48 H48 119.9
C54 C49 C50 118.05(15)
C54 C49 C40 121.40(15)
C50 C49 C40 120.53(15)
C51 C50 C49 121.15(16)
C51 C50 H50 119.4
C49 C50 H50 119.4
C50 C51 C52 119.95(17)
C50 C51 H51 120.0
C52 C51 H51 120.0
C53 C52 C51 119.64(16)
C53 C52 H52 120.2
C51 C52 H52 120.2
C52 C53 C54 120.30(17)
C52 C53 H53 119.9
C54 C53 H53 119.9
C53 C54 C49 120.91(16)
C53 C54 H54 119.5
C49 C54 H54 119.5
O9 C55 O10 124.29(16)
O9 C55 C31 124.68(15)
O10 C55 C31 111.02(14)
O10 C56 C57 111.40(15)
O10 C56 H56A 109.3
C57 C56 H56A 109.3
O10 C56 H56B 109.3
C57 C56 H56B 109.3
H56A C56 H56B 108.0
C56 C57 H57A 109.5
C56 C57 H57B 109.5
H57A C57 H57B 109.5
C56 C57 H57C 109.5
H57A C57 H57C 109.5
H57B C57 H57C 109.5
O11 C58 O12 124.11(16)
O11 C58 C31 126.11(15)
O12 C58 C31 109.78(14)
O12 C59 C60 106.78(18)
O12 C59 H59A 110.4
C60 C59 H59A 110.4
O12 C59 H59B 110.4
C60 C59 H59B 110.4
H59A C59 H59B 108.6
C59 C60 H60A 109.5
C59 C60 H60B 109.5
H60A C60 H60B 109.5
C59 C60 H60C 109.5
H60A C60 H60C 109.5
H60B C60 H60C 109.5
C60A C59A O12 95.4(8)
C60A C59A H59C 112.7
O12 C59A H59C 112.7
C60A C59A H59D 112.7
O12 C59A H59D 112.7
H59C C59A H59D 110.2
C59A C60A H60D 109.5
C59A C60A H60E 109.5
H60D C60A H60E 109.5
C59A C60A H60F 109.5
H60D C60A H60F 109.5
H60E C60A H60F 109.5
C5 O1 H1O 108.7(17)
C9 O2 H2O 109.9(14)
C25 O4 C26 114.69(13)
C28 O6 C29 116.65(13)
C35 O7 H7O 107.6(15)
C39 O8 H8O 107.1(18)
C55 O10 C56 116.27(14)
C58 O12 C59 116.57(14)
C58 O12 C59A 117.4(5)

loop_
_geom_bond_atom_site_label_1
_geom_bond_atom_site_label_2
_geom_bond_distance
C1 C25 1.525(2)
C1 C28 1.524(2)
C1 C12 1.557(2)
C1 C2 1.559(2)
C2 C3 1.527(2)
C2 H2A 0.9900
C2 H2B 0.9900
C3 C4 1.350(2)
C3 C11 1.475(2)
C4 C13 1.493(2)
C4 C5 1.530(2)
C5 O1 1.4392(19)
C5 C6 1.555(2)
C5 C9 1.569(2)
C6 C7 1.548(2)
C6 H6A 0.9900
C6 H6B 0.9900
C7 C8 1.531(2)
C7 H7A 0.9900
C7 H7B 0.9900
C8 C9 1.534(2)
C8 H8A 0.9900
C8 H8B 0.9900
C9 O2 1.4328(19)
C9 C10 1.534(2)
C10 C11 1.346(2)
C10 C19 1.493(2)
C11 C12 1.514(2)
C12 H12A 0.9900
C12 H12B 0.9900
C13 C14 1.400(2)
C13 C18 1.406(2)
C14 C15 1.393(2)
C14 H14 0.9500
C15 C16 1.393(3)
C15 H15 0.9500
C16 C17 1.394(3)
C16 H16 0.9500
C17 C18 1.391(2)
C17 H17 0.9500
C18 H18 0.9500
C19 C20 1.402(2)
C19 C24 1.401(2)
C20 C21 1.390(2)
C20 H20 0.9500
C21 C22 1.391(3)
C21 H21 0.9500
C22 C23 1.391(3)
C22 H22 0.9500
C23 C24 1.391(2)
C23 H23 0.9500
C24 H24 0.9500
C25 O3 1.211(2)
C25 O4 1.327(2)
C26 O4 1.469(2)
C26 C27 1.508(3)
C26 H26A 0.9900
C26 H26B 0.9900
C27 H27A 0.9800
C27 H27B 0.9800
C27 H27C 0.9800
C28 O5 1.206(2)
C28 O6 1.343(2)
C29 O6 1.4639(19)
C29 C30 1.503(2)
C29 H29A 0.9900
C29 H29B 0.9900
C30 H30A 0.9800
C30 H30B 0.9800
C30 H30C 0.9800
C31 C58 1.524(2)
C31 C55 1.530(2)
C31 C32 1.553(2)
C31 C42 1.557(2)
C32 C33 1.513(2)
C32 H32A 0.9900
C32 H32B 0.9900
C33 C34 1.343(2)
C33 C41 1.474(2)
C34 C43 1.490(2)
C34 C35 1.530(2)
C35 O7 1.4428(19)
C35 C36 1.534(2)
C35 C39 1.563(2)
C36 C37 1.531(2)
C36 H36A 0.9900
C36 H36B 0.9900
C37 C38 1.558(2)
C37 H37A 0.9900
C37 H37B 0.9900
C38 C39 1.550(2)
C38 H38A 0.9900
C38 H38B 0.9900
C39 O8 1.4413(19)
C39 C40 1.527(2)
C40 C41 1.349(2)
C40 C49 1.491(2)
C41 C42 1.524(2)
C42 H42A 0.9900
C42 H42B 0.9900
C43 C48 1.403(2)
C43 C44 1.403(2)
C44 C45 1.392(2)
C44 H44 0.9500
C45 C46 1.392(2)
C45 H45 0.9500
C46 C47 1.391(3)
C46 H46 0.9500
C47 C48 1.387(2)
C47 H47 0.9500
C48 H48 0.9500
C49 C54 1.402(2)
C49 C50 1.406(2)
C50 C51 1.392(2)
C50 H50 0.9500
C51 C52 1.396(3)
C51 H51 0.9500
C52 C53 1.392(3)
C52 H52 0.9500
C53 C54 1.394(2)
C53 H53 0.9500
C54 H54 0.9500
C55 O9 1.203(2)
C55 O10 1.347(2)
C56 O10 1.457(2)
C56 C57 1.506(3)
C56 H56A 0.9900
C56 H56B 0.9900
C57 H57A 0.9800
C57 H57B 0.9800
C57 H57C 0.9800
C58 O11 1.203(2)
C58 O12 1.343(2)
C59 O12 1.469(2)
C59 C60 1.497(3)
C59 H59A 0.9900
C59 H59B 0.9900
C60 H60A 0.9800
C60 H60B 0.9800
C60 H60C 0.9800
C59A C60A 1.497(9)
C59A O12 1.521(13)
C59A H59C 0.9900
C59A H59D 0.9900
C60A H60D 0.9800
C60A H60E 0.9800
C60A H60F 0.9800
O1 H1O 0.85(3)
O2 H2O 0.83(2)
O7 H7O 0.79(2)
O8 H8O 0.81(3)

loop_
_geom_hbond_atom_site_label_D
_geom_hbond_atom_site_label_H
_geom_hbond_atom_site_label_A
_geom_hbond_distance_DH
_geom_hbond_distance_HA
_geom_hbond_distance_DA
_geom_hbond_angle_DHA
O2 H2O O7 0.83(2) 1.98(2) 2.7993(18) 168.7(19)
O7 H7O O3 0.79(2) 1.97(2) 2.7467(18) 169(2)
O1 H1O O2 0.85(3) 2.22(3) 2.7356(17) 119(2)
O1 H1O O9 0.85(3) 2.35(3) 3.1149(17) 150(2)

loop_
_geom_torsion_atom_site_label_1
_geom_torsion_atom_site_label_2
_geom_torsion_atom_site_label_3
_geom_torsion_atom_site_label_4
_geom_torsion
C25 C1 C2 C3 89.65(15)
C28 C1 C2 C3 -149.18(13)
C12 C1 C2 C3 -26.12(16)
C1 C2 C3 C4 -173.99(16)
C1 C2 C3 C11 12.49(17)
C11 C3 C4 C13 173.00(14)
C2 C3 C4 C13 0.2(3)
C11 C3 C4 C5 0.8(2)
C2 C3 C4 C5 -171.97(15)
C3 C4 C5 O1 -151.98(14)
C13 C4 C5 O1 35.61(19)
C3 C4 C5 C6 87.98(17)
C13 C4 C5 C6 -84.43(17)
C3 C4 C5 C9 -29.1(2)
C13 C4 C5 C9 158.45(14)
O1 C5 C6 C7 92.79(15)
C4 C5 C6 C7 -145.57(13)
C9 C5 C6 C7 -21.28(16)
C5 C6 C7 C8 -5.09(17)
C6 C7 C8 C9 30.39(16)
C7 C8 C9 O2 -162.16(13)
C7 C8 C9 C10 74.76(16)
C7 C8 C9 C5 -43.52(15)
O1 C5 C9 O2 39.99(17)
C4 C5 C9 O2 -84.06(16)
C6 C5 C9 O2 153.74(13)
O1 C5 C9 C10 165.83(12)
C4 C5 C9 C10 41.78(18)
C6 C5 C9 C10 -80.43(15)
O1 C5 C9 C8 -74.39(14)
C4 C5 C9 C8 161.55(13)
C6 C5 C9 C8 39.35(14)
O2 C9 C10 C11 98.12(17)
C8 C9 C10 C11 -141.29(15)
C5 C9 C10 C11 -28.50(19)
O2 C9 C10 C19 -79.03(17)
C8 C9 C10 C19 41.55(19)
C5 C9 C10 C19 154.35(14)
C19 C10 C11 C3 178.68(14)
C9 C10 C11 C3 1.6(2)
C19 C10 C11 C12 0.9(3)
C9 C10 C11 C12 -176.18(15)
C4 C3 C11 C10 14.5(2)
C2 C3 C11 C10 -171.41(15)
C4 C3 C11 C12 -167.40(15)
C2 C3 C11 C12 6.72(17)
C10 C11 C12 C1 154.92(16)
C3 C11 C12 C1 -23.11(16)
C25 C1 C12 C11 -85.57(15)
C28 C1 C12 C11 152.43(13)
C2 C1 C12 C11 30.04(16)
C3 C4 C13 C14 51.2(2)
C5 C4 C13 C14 -136.83(16)
C3 C4 C13 C18 -126.20(18)
C5 C4 C13 C18 45.8(2)
C18 C13 C14 C15 2.6(2)
C4 C13 C14 C15 -174.88(15)
C13 C14 C15 C16 -0.4(3)
C14 C15 C16 C17 -1.4(3)
C15 C16 C17 C18 1.0(3)
C16 C17 C18 C13 1.2(3)
C14 C13 C18 C17 -3.0(2)
C4 C13 C18 C17 174.49(15)
C11 C10 C19 C20 -129.66(17)
C9 C10 C19 C20 47.4(2)
C11 C10 C19 C24 49.7(2)
C9 C10 C19 C24 -133.23(16)
C24 C19 C20 C21 -1.1(2)
C10 C19 C20 C21 178.26(16)
C19 C20 C21 C22 0.5(3)
C20 C21 C22 C23 0.5(3)
C21 C22 C23 C24 -0.8(3)
C22 C23 C24 C19 0.2(3)
C20 C19 C24 C23 0.8(2)
C10 C19 C24 C23 -178.62(15)
C28 C1 C25 O3 165.81(16)
C12 C1 C25 O3 41.5(2)
C2 C1 C25 O3 -71.3(2)
C28 C1 C25 O4 -14.90(19)
C12 C1 C25 O4 -139.20(14)
C2 C1 C25 O4 107.99(15)
C25 C1 C28 O5 101.29(18)
C12 C1 C28 O5 -137.11(16)
C2 C1 C28 O5 -19.3(2)
C25 C1 C28 O6 -77.85(16)
C12 C1 C28 O6 43.75(18)
C2 C1 C28 O6 161.54(13)
C58 C31 C32 C33 -152.50(13)
C55 C31 C32 C33 87.45(15)
C42 C31 C32 C33 -30.72(16)
C31 C32 C33 C34 -151.72(16)
C31 C32 C33 C41 25.09(16)
C41 C33 C34 C43 -178.45(15)
C32 C33 C34 C43 -2.1(3)
C41 C33 C34 C35 -2.1(2)
C32 C33 C34 C35 174.30(15)
C33 C34 C35 O7 -89.71(16)
C43 C34 C35 O7 86.78(16)
C33 C34 C35 C36 145.60(15)
C43 C34 C35 C36 -37.92(19)
C33 C34 C35 C39 32.82(19)
C43 C34 C35 C39 -150.70(14)
O7 C35 C36 C37 165.67(13)
C34 C35 C36 C37 -73.43(16)
C39 C35 C36 C37 44.88(15)
C35 C36 C37 C38 -30.20(16)
C36 C37 C38 C39 3.67(17)
C37 C38 C39 O8 -90.01(14)
C37 C38 C39 C40 147.42(13)
C37 C38 C39 C35 23.53(16)
O7 C35 C39 O8 -50.58(17)
C34 C35 C39 O8 -169.35(12)
C36 C35 C39 O8 70.56(15)
O7 C35 C39 C40 72.80(17)
C34 C35 C39 C40 -45.96(17)
C36 C35 C39 C40 -166.05(13)
O7 C35 C39 C38 -162.90(13)
C34 C35 C39 C38 78.33(15)
C36 C35 C39 C38 -41.76(14)
O8 C39 C40 C41 151.26(14)
C38 C39 C40 C41 -88.41(18)
C35 C39 C40 C41 29.2(2)
O8 C39 C40 C49 -31.48(19)
C38 C39 C40 C49 88.85(17)
C35 C39 C40 C49 -153.54(14)
C49 C40 C41 C33 -174.36(15)
C39 C40 C41 C33 2.7(2)
C49 C40 C41 C42 -1.4(3)
C39 C40 C41 C42 175.64(15)
C34 C33 C41 C40 -18.2(2)
C32 C33 C41 C40 164.80(15)
C34 C33 C41 C42 167.57(15)
C32 C33 C41 C42 -9.43(17)
C40 C41 C42 C31 176.18(16)
C33 C41 C42 C31 -10.21(17)
C58 C31 C42 C41 146.10(14)
C55 C31 C42 C41 -92.98(15)
C32 C31 C42 C41 25.23(16)
C33 C34 C43 C48 128.89(17)
C35 C34 C43 C48 -47.4(2)
C33 C34 C43 C44 -51.3(2)
C35 C34 C43 C44 132.42(16)
C48 C43 C44 C45 -0.5(2)
C34 C43 C44 C45 179.66(15)
C43 C44 C45 C46 0.4(2)
C44 C45 C46 C47 -0.2(2)
C45 C46 C47 C48 0.1(3)
C46 C47 C48 C43 -0.3(3)
C44 C43 C48 C47 0.4(2)
C34 C43 C48 C47 -179.73(15)
C41 C40 C49 C54 -53.5(2)
C39 C40 C49 C54 129.45(16)
C41 C40 C49 C50 127.80(18)
C39 C40 C49 C50 -49.2(2)
C54 C49 C50 C51 0.6(2)
C40 C49 C50 C51 179.33(15)
C49 C50 C51 C52 -1.0(3)
C50 C51 C52 C53 0.5(3)
C51 C52 C53 C54 0.5(3)
C52 C53 C54 C49 -0.9(3)
C50 C49 C54 C53 0.4(2)
C40 C49 C54 C53 -178.35(16)
C58 C31 C55 O9 -142.63(16)
C32 C31 C55 O9 -20.9(2)
C42 C31 C55 O9 93.95(19)
C58 C31 C55 O10 38.53(18)
C32 C31 C55 O10 160.28(13)
C42 C31 C55 O10 -84.90(16)
C55 C31 C58 O11 -123.12(18)
C32 C31 C58 O11 115.80(18)
C42 C31 C58 O11 -1.3(2)
C55 C31 C58 O12 57.49(17)
C32 C31 C58 O12 -63.59(17)
C42 C31 C58 O12 179.36(14)
O3 C25 O4 C26 -2.8(2)
C1 C25 O4 C26 177.86(14)
C27 C26 O4 C25 -169.34(16)
O5 C28 O6 C29 -7.8(2)
C1 C28 O6 C29 171.32(13)
C30 C29 O6 C28 -87.99(18)
O9 C55 O10 C56 5.6(2)
C31 C55 O10 C56 -175.54(13)
C57 C56 O10 C55 75.3(2)
O11 C58 O12 C59 12.7(3)
C31 C58 O12 C59 -167.91(17)
O11 C58 O12 C59A -13.4(6)
C31 C58 O12 C59A 166.0(5)
C60 C59 O12 C58 176.58(18)
C60A C59A O12 C58 127.5(7)
